data_7019023
loop_
_publ_author_name
'Tang, Xiao-Yan'
'Yuan, Rong-Xin'
'Chen, Jin-Xiang'
'Zhao, Wei'
'Zheng, Ai-Xia'
'Yu, Miao'
'Li, Hong-Xi'
'Ren, Zhi-Gang'
'Lang, Jian-Ping'

_publ_section_title
;
 Group 12 metal zwitterionic thiolate compounds: preparation and
 structural characterization.
;
_journal_issue 20
_journal_name_full 'Dalton transactions (Cambridge, England : 2003)'
_journal_page_first 6162
_journal_page_last 6172
_journal_paper_doi 10.1039/c2dt30313b
_journal_volume 41
_journal_year 2012
_chemical_formula_moiety 'C27 H39 Cd N3 S3, 2(F6 P), C3 H7 N O'
_chemical_formula_sum 'C30 H46 Cd F12 N4 O P2 S3'
_chemical_formula_weight 977.27
_chemical_name_systematic
;
?
;
_space_group_IT_number 14
_symmetry_cell_setting monoclinic
_symmetry_space_group_name_Hall '-P 2yn'
_symmetry_space_group_name_H-M 'P 1 21/n 1'
_atom_sites_solution_hydrogens geom
_atom_sites_solution_primary direct
_atom_sites_solution_secondary difmap
_audit_creation_method SHELXL-97
_cell_angle_alpha 90.00
_cell_angle_beta 94.84(3)
_cell_angle_gamma 90.00
_cell_formula_units_Z 4
_cell_length_a 7.3927(1)
_cell_length_b 30.565(6)
_cell_length_c 17.713(4)
_cell_measurement_reflns_used 11530
_cell_measurement_temperature 193(2)
_cell_measurement_theta_max 25.0
_cell_measurement_theta_min 3.0
_cell_volume 3988.1(12)
_computing_cell_refinement 'CrystalClear, Ver. 1.30 (Rigaku/MSC, 2001)'
_computing_data_collection 'CrystalClear, Ver. 1.30 (Rigaku/MSC, 2001)'
_computing_data_reduction 'CrystalStructure, Ver. 3.60 (Rigaku/MSC, 2004)'
_computing_molecular_graphics 'SHELXL-97 (Sheldrick, 1997)'
_computing_publication_material 'SHELXL-97 (Sheldrick, 1997)'
_computing_structure_refinement 'SHELXL-97 (Sheldrick, 1997)'
_computing_structure_solution 'SHELXS-97 (Sheldrick, 1990)'
_diffrn_ambient_temperature 193(2)
_diffrn_measured_fraction_theta_full 0.963
_diffrn_measured_fraction_theta_max 0.963
_diffrn_measurement_device_type 'Rigaku Mercury'
_diffrn_measurement_method \w
_diffrn_radiation_monochromator graphite
_diffrn_radiation_source 'fine-focus sealed tube'
_diffrn_radiation_type MoK\a
_diffrn_radiation_wavelength 0.71073
_diffrn_reflns_av_R_equivalents 0.1554
_diffrn_reflns_av_sigmaI/netI 0.1229
_diffrn_reflns_limit_h_max 6
_diffrn_reflns_limit_h_min -6
_diffrn_reflns_limit_k_max 36
_diffrn_reflns_limit_k_min -36
_diffrn_reflns_limit_l_max 21
_diffrn_reflns_limit_l_min -21
_diffrn_reflns_number 11530
_diffrn_reflns_theta_full 25.00
_diffrn_reflns_theta_max 25.00
_diffrn_reflns_theta_min 3.00
_diffrn_standards_decay_% 0
_diffrn_standards_interval_count 0
_diffrn_standards_interval_time 0
_diffrn_standards_number 0
_exptl_absorpt_coefficient_mu 0.872
_exptl_absorpt_correction_T_max 0.9178
_exptl_absorpt_correction_T_min 0.9029
_exptl_absorpt_correction_type multi-scan
_exptl_absorpt_process_details 'Jacobson, R. (1998) Private communication to Rigaku Corp.'
_exptl_crystal_colour colourless
_exptl_crystal_density_diffrn 1.628
_exptl_crystal_density_method 'not measured'
_exptl_crystal_description needle
_exptl_crystal_F_000 1984
_exptl_crystal_size_max 0.45
_exptl_crystal_size_mid 0.10
_exptl_crystal_size_min 0.10
_refine_diff_density_max 1.109
_refine_diff_density_min -0.739
_refine_diff_density_rms 0.127
_refine_ls_extinction_coef 0.00028(5)
_refine_ls_extinction_expression Fc^*^=kFc[1+0.001xFc^2^\l^3^/sin(2\q)]^-1/4^
_refine_ls_extinction_method SHELXL
_refine_ls_goodness_of_fit_ref 1.005
_refine_ls_hydrogen_treatment constr
_refine_ls_matrix_type full
_refine_ls_number_parameters 496
_refine_ls_number_reflns 22354
_refine_ls_number_restraints 243
_refine_ls_restrained_S_all 1.005
_refine_ls_R_factor_all 0.1595
_refine_ls_R_factor_gt 0.0949
_refine_ls_shift/su_max 0.001
_refine_ls_shift/su_mean 0.000
_refine_ls_structure_factor_coef Fsqd
_refine_ls_weighting_details 'calc w=1/[\s^2^(Fo^2^)+(0.0091P)^2^+0.0000P] where P=(Fo^2^+2Fc^2^)/3'
_refine_ls_weighting_scheme calc
_refine_ls_wR_factor_gt 0.1902
_refine_ls_wR_factor_ref 0.2329
_reflns_number_gt 5725
_reflns_number_total 7085
_reflns_threshold_expression >2sigma(I)
_cod_data_source_file c2dt30313b.txt
_cod_data_source_block 7
_cod_original_sg_symbol_H-M 'P 21/n'
_cod_database_code 7019023

loop_
_symmetry_equiv_pos_as_xyz
'x, y, z'
'-x+1/2, y+1/2, -z+1/2'
'-x, -y, -z'
'x-1/2, -y-1/2, z-1/2'

loop_
_atom_site_label
_atom_site_type_symbol
_atom_site_fract_x
_atom_site_fract_y
_atom_site_fract_z
_atom_site_U_iso_or_equiv
_atom_site_adp_type
_atom_site_occupancy
_atom_site_symmetry_multiplicity
_atom_site_calc_flag
_atom_site_refinement_flags
_atom_site_disorder_assembly
_atom_site_disorder_group
Cd1 Cd 0.77793(8) 0.005442(16) 0.54865(3) 0.02826(17) Uani 1 1 d . . .
S1 S 0.8088(3) 0.02002(6) 0.68857(11) 0.0331(5) Uani 1 1 d . . .
S2 S 0.5468(3) 0.04572(5) 0.45894(10) 0.0247(4) Uani 1 1 d . . .
S3 S 1.0507(3) 0.05999(5) 0.50151(10) 0.0274(4) Uani 1 1 d . . .
C1 C 1.0113(10) -0.0023(2) 0.7302(4) 0.0250(16) Uani 1 1 d . . .
C2 C 1.0668(10) 0.0076(2) 0.8040(4) 0.033(2) Uani 1 1 d . . .
H2A H 0.9944 0.0270 0.8305 0.039 Uiso 1 1 calc R . .
C3 C 1.2205(12) -0.0090(2) 0.8411(4) 0.034(2) Uani 1 1 d . . .
H3A H 1.2516 -0.0018 0.8927 0.041 Uiso 1 1 calc R . .
C4 C 1.3321(10) -0.0366(2) 0.8027(4) 0.0214(16) Uani 1 1 d . . .
C5 C 1.2877(12) -0.0468(2) 0.7278(4) 0.0321(19) Uani 1 1 d . . .
H5A H 1.3650 -0.0644 0.7001 0.039 Uiso 1 1 calc R . .
C6 C 1.1208(12) -0.0299(2) 0.6937(5) 0.041(2) Uani 1 1 d . . .
H6A H 1.0835 -0.0383 0.6431 0.049 Uiso 1 1 calc R . .
C7 C 1.6163(13) -0.0182(2) 0.8769(4) 0.041(2) Uani 1 1 d . . .
H7A H 1.7276 -0.0300 0.9032 0.062 Uiso 1 1 calc R . .
H7B H 1.5484 -0.0020 0.9130 0.062 Uiso 1 1 calc R . .
H7C H 1.6478 0.0015 0.8364 0.062 Uiso 1 1 calc R . .
C8 C 1.6183(12) -0.0809(2) 0.7938(5) 0.043(2) Uani 1 1 d . . .
H8A H 1.7270 -0.0915 0.8238 0.065 Uiso 1 1 calc R . .
H8B H 1.6543 -0.0624 0.7525 0.065 Uiso 1 1 calc R . .
H8C H 1.5484 -0.1060 0.7725 0.065 Uiso 1 1 calc R . .
C9 C 1.4543(13) -0.0837(2) 0.9083(4) 0.036(2) Uani 1 1 d . . .
H9A H 1.5657 -0.0955 0.9348 0.055 Uiso 1 1 calc R . .
H9B H 1.3780 -0.1080 0.8881 0.055 Uiso 1 1 calc R . .
H9C H 1.3880 -0.0666 0.9438 0.055 Uiso 1 1 calc R . .
C10 C 0.5327(11) 0.10275(19) 0.4738(4) 0.0250(17) Uani 1 1 d . . .
C11 C 0.6386(12) 0.1253(2) 0.5291(4) 0.0308(19) Uani 1 1 d . . .
H11A H 0.7220 0.1094 0.5624 0.037 Uiso 1 1 calc R . .
C12 C 0.6271(10) 0.1705(2) 0.5376(4) 0.0280(18) Uani 1 1 d . . .
H12A H 0.6992 0.1854 0.5765 0.034 Uiso 1 1 calc R . .
C13 C 0.5098(11) 0.1926(2) 0.4885(4) 0.033(2) Uani 1 1 d . B .
C14 C 0.3945(11) 0.1711(2) 0.4335(4) 0.031(2) Uani 1 1 d . . .
H14A H 0.3072 0.1870 0.4021 0.038 Uiso 1 1 calc R . .
C15 C 0.4105(14) 0.1263(3) 0.4259(5) 0.0537(11) Uani 1 1 d . . .
H15A H 0.3371 0.1115 0.3874 0.064 Uiso 1 1 calc R . .
C19 C 1.1788(9) 0.0816(2) 0.5827(4) 0.0218(16) Uani 1 1 d . . .
C20 C 1.3026(10) 0.0579(2) 0.6260(4) 0.0255(17) Uani 1 1 d . . .
H20A H 1.3271 0.0286 0.6118 0.031 Uiso 1 1 calc R . .
C21 C 1.3959(12) 0.0756(2) 0.6914(4) 0.0299(18) Uani 1 1 d . . .
H21A H 1.4830 0.0587 0.7211 0.036 Uiso 1 1 calc R . .
C22 C 1.3591(11) 0.1174(2) 0.7113(4) 0.0323(19) Uani 1 1 d . A .
C23 C 1.2401(10) 0.1422(2) 0.6670(4) 0.033(2) Uani 1 1 d . . .
H23A H 1.2171 0.1716 0.6808 0.040 Uiso 1 1 calc R . .
C24 C 1.1538(14) 0.1250(3) 0.6027(5) 0.0537(11) Uani 1 1 d . . .
H24A H 1.0751 0.1430 0.5709 0.064 Uiso 1 1 calc R . .
C25 C 1.3351(14) 0.1637(3) 0.8238(5) 0.0537(11) Uani 1 1 d . A 1
H25A H 1.4024 0.1763 0.8687 0.081 Uiso 1 1 calc R A 1
H25B H 1.2375 0.1450 0.8396 0.081 Uiso 1 1 calc R A 1
H25C H 1.2829 0.1873 0.7915 0.081 Uiso 1 1 calc R A 1
C26 C 1.6050(15) 0.1665(3) 0.7583(5) 0.0537(11) Uani 1 1 d . A 1
H26A H 1.6687 0.1790 0.8041 0.081 Uiso 1 1 calc R A 1
H26B H 1.5491 0.1901 0.7269 0.081 Uiso 1 1 calc R A 1
H26C H 1.6916 0.1506 0.7295 0.081 Uiso 1 1 calc R A 1
C27 C 1.5450(14) 0.1039(2) 0.8327(4) 0.0537(11) Uani 1 1 d . A 1
H27A H 1.6098 0.1188 0.8759 0.081 Uiso 1 1 calc R A 1
H27B H 1.6303 0.0857 0.8071 0.081 Uiso 1 1 calc R A 1
H27C H 1.4492 0.0854 0.8507 0.081 Uiso 1 1 calc R A 1
C28 C -0.0118(19) 0.1465(3) 0.2447(6) 0.081(3) Uani 1 1 d . . .
H28A H 0.0460 0.1633 0.2061 0.121 Uiso 1 1 calc R . .
H28B H -0.1338 0.1376 0.2245 0.121 Uiso 1 1 calc R . .
H28C H 0.0610 0.1205 0.2584 0.121 Uiso 1 1 calc R . .
C29 C -0.1052(16) 0.1555(3) 0.3724(5) 0.071(3) Uani 1 1 d . . .
H29A H -0.1034 0.1774 0.4128 0.107 Uiso 1 1 calc R . .
H29B H -0.0375 0.1295 0.3910 0.107 Uiso 1 1 calc R . .
H29C H -0.2310 0.1473 0.3569 0.107 Uiso 1 1 calc R . .
C30 C 0.0154(17) 0.2154(3) 0.3090(7) 0.078(4) Uani 1 1 d . . .
H30A H 0.0538 0.2272 0.2633 0.094 Uiso 1 1 calc R . .
P1 P 0.9958(3) 0.09800(7) 0.98094(12) 0.0355(6) Uani 1 1 d . . .
P2 P 0.5122(4) 0.22619(11) 0.1916(2) 0.0573(9) Uani 1 1 d D . .
F1 F 1.0066(8) 0.08387(15) 1.0666(2) 0.0542(14) Uani 1 1 d . . .
F2 F 1.1425(9) 0.13541(16) 1.0006(4) 0.0708(18) Uani 1 1 d . . .
F3 F 0.8379(8) 0.13168(15) 0.9954(3) 0.0573(15) Uani 1 1 d . . .
F4 F 1.1551(8) 0.06434(15) 0.9658(3) 0.0555(15) Uani 1 1 d . . .
F5 F 0.8488(8) 0.06134(15) 0.9585(3) 0.0573(15) Uani 1 1 d . . .
F6 F 0.9852(8) 0.11245(17) 0.8940(3) 0.0690(17) Uani 1 1 d . . .
F7 F 0.712(2) 0.2453(8) 0.1989(11) 0.088(2) Uani 0.406(7) 1 d PDU B 1
F8 F 0.561(3) 0.1974(10) 0.2644(14) 0.088(2) Uani 0.406(7) 1 d PDU B 1
F9 F 0.536(4) 0.1956(8) 0.1248(12) 0.112(6) Uani 0.406(7) 1 d PDU B 1
F10 F 0.3012(17) 0.2239(8) 0.1997(14) 0.112(6) Uani 0.406(7) 1 d PDU B 1
F11 F 0.470(4) 0.2685(5) 0.1411(12) 0.085(6) Uani 0.406(7) 1 d PDU B 1
F12 F 0.504(4) 0.2581(7) 0.2640(9) 0.129(6) Uani 0.406(7) 1 d PDU B 1
F7A F 0.687(2) 0.2490(6) 0.2272(7) 0.088(2) Uani 0.594(7) 1 d PDU B 2
F8A F 0.501(2) 0.1942(6) 0.2587(9) 0.088(2) Uani 0.594(7) 1 d PDU B 2
F9A F 0.6446(18) 0.1914(4) 0.1610(8) 0.093(5) Uani 0.594(7) 1 d PDU B 2
F10A F 0.3549(19) 0.1969(4) 0.1500(7) 0.081(4) Uani 0.594(7) 1 d PDU B 2
F11A F 0.521(2) 0.2531(4) 0.1138(6) 0.076(5) Uani 0.594(7) 1 d PDU B 2
F12A F 0.384(2) 0.2603(4) 0.2218(8) 0.100(4) Uani 0.594(7) 1 d PDU B 2
N1 N 1.5028(9) -0.0547(2) 0.8438(3) 0.0326(16) Uani 1 1 d . . .
N2 N 0.4979(9) 0.2428(2) 0.4936(4) 0.043(2) Uani 1 1 d D . .
N3 N 1.4640(9) 0.13640(18) 0.7797(3) 0.0312(16) Uani 1 1 d . . .
N4 N -0.0245(11) 0.1730(2) 0.3102(4) 0.051(2) Uani 1 1 d . . .
O1 O 0.0063(15) 0.2407(2) 0.3630(4) 0.104(4) Uani 1 1 d . . .
C16 C 0.303(2) 0.2537(8) 0.5120(14) 0.0537(11) Uani 0.406(7) 1 d PDU B 1
H16A H 0.2312 0.2267 0.5114 0.081 Uiso 0.406(7) 1 calc PR B 1
H16B H 0.2481 0.2740 0.4739 0.081 Uiso 0.406(7) 1 calc PR B 1
H16C H 0.3060 0.2672 0.5622 0.081 Uiso 0.406(7) 1 calc PR B 1
C17 C 0.494(4) 0.2596(7) 0.4134(9) 0.0537(11) Uani 0.406(7) 1 d PDU B 1
H17A H 0.3700 0.2579 0.3893 0.081 Uiso 0.406(7) 1 calc PR B 1
H17B H 0.5748 0.2418 0.3848 0.081 Uiso 0.406(7) 1 calc PR B 1
H17C H 0.5350 0.2901 0.4139 0.081 Uiso 0.406(7) 1 calc PR B 1
C18 C 0.617(4) 0.2612(7) 0.5564(13) 0.064(8) Uani 0.406(7) 1 d PDU B 1
H18A H 0.5530 0.2610 0.6028 0.097 Uiso 0.406(7) 1 calc PR B 1
H18B H 0.6490 0.2913 0.5442 0.097 Uiso 0.406(7) 1 calc PR B 1
H18C H 0.7272 0.2435 0.5642 0.097 Uiso 0.406(7) 1 calc PR B 1
C16A C 0.368(2) 0.2633(5) 0.4361(8) 0.0537(11) Uani 0.594(7) 1 d PDU B 2
H16D H 0.2446 0.2537 0.4439 0.081 Uiso 0.594(7) 1 calc PR B 2
H16E H 0.3981 0.2547 0.3853 0.081 Uiso 0.594(7) 1 calc PR B 2
H16F H 0.3758 0.2953 0.4409 0.081 Uiso 0.594(7) 1 calc PR B 2
C17A C 0.6910(17) 0.2582(5) 0.4777(10) 0.0537(11) Uani 0.594(7) 1 d PDU B 2
H17D H 0.7618 0.2331 0.4624 0.081 Uiso 0.594(7) 1 calc PR B 2
H17E H 0.7513 0.2713 0.5236 0.081 Uiso 0.594(7) 1 calc PR B 2
H17F H 0.6820 0.2800 0.4369 0.081 Uiso 0.594(7) 1 calc PR B 2
C18A C 0.471(3) 0.2566(5) 0.5718(9) 0.064(5) Uani 0.594(7) 1 d PDU B 2
H18D H 0.3503 0.2471 0.5848 0.097 Uiso 0.594(7) 1 calc PR B 2
H18E H 0.4792 0.2885 0.5756 0.097 Uiso 0.594(7) 1 calc PR B 2
H18F H 0.5640 0.2432 0.6071 0.097 Uiso 0.594(7) 1 calc PR B 2

loop_
_atom_site_aniso_label
_atom_site_aniso_U_11
_atom_site_aniso_U_22
_atom_site_aniso_U_33
_atom_site_aniso_U_23
_atom_site_aniso_U_13
_atom_site_aniso_U_12
Cd1 0.0217(3) 0.0338(3) 0.0284(3) -0.0018(2) -0.0026(3) 0.0061(3)
S1 0.0208(11) 0.0515(12) 0.0264(11) -0.0020(9) -0.0009(10) 0.0072(9)
S2 0.0177(9) 0.0219(9) 0.0336(11) -0.0014(7) -0.0034(10) 0.0003(7)
S3 0.0246(10) 0.0250(10) 0.0321(11) -0.0018(8) -0.0010(11) 0.0016(8)
C1 0.017(4) 0.037(4) 0.021(4) 0.004(3) 0.002(4) 0.002(4)
C2 0.019(5) 0.044(5) 0.036(5) -0.015(4) 0.004(4) 0.009(4)
C3 0.027(5) 0.057(5) 0.017(4) -0.012(4) -0.001(4) -0.008(4)
C4 0.010(4) 0.045(5) 0.009(4) 0.003(3) 0.001(3) 0.005(3)
C5 0.025(5) 0.032(5) 0.040(5) 0.002(3) 0.004(5) 0.007(4)
C6 0.040(5) 0.041(5) 0.041(5) -0.004(4) 0.003(5) 0.001(4)
C7 0.034(5) 0.031(4) 0.057(6) 0.000(4) -0.010(5) 0.008(4)
C8 0.034(5) 0.035(5) 0.060(6) -0.001(4) 0.005(5) 0.015(4)
C9 0.040(5) 0.035(4) 0.033(5) 0.012(3) -0.005(5) 0.009(4)
C10 0.025(4) 0.014(4) 0.037(4) 0.000(3) 0.012(4) 0.010(3)
C11 0.036(5) 0.022(4) 0.033(4) 0.004(3) -0.010(4) 0.003(4)
C12 0.027(5) 0.036(4) 0.019(4) 0.007(3) -0.006(4) 0.007(3)
C13 0.036(5) 0.025(4) 0.039(5) -0.001(3) 0.012(4) -0.003(4)
C14 0.036(5) 0.017(4) 0.041(5) 0.004(3) -0.002(4) 0.012(3)
C15 0.050(2) 0.054(2) 0.055(2) -0.0098(19) -0.010(2) -0.003(2)
C19 0.007(3) 0.024(4) 0.035(4) -0.010(3) 0.002(4) 0.002(3)
C20 0.023(4) 0.018(4) 0.036(5) 0.000(3) 0.006(4) -0.003(3)
C21 0.039(5) 0.022(4) 0.029(4) 0.009(3) 0.004(4) 0.011(4)
C22 0.034(5) 0.036(4) 0.026(4) -0.004(3) -0.002(4) -0.005(4)
C23 0.027(5) 0.022(4) 0.050(5) -0.012(3) -0.005(4) 0.011(3)
C24 0.050(2) 0.054(2) 0.055(2) -0.0098(19) -0.010(2) -0.003(2)
C25 0.050(2) 0.054(2) 0.055(2) -0.0098(19) -0.010(2) -0.003(2)
C26 0.050(2) 0.054(2) 0.055(2) -0.0098(19) -0.010(2) -0.003(2)
C27 0.050(2) 0.054(2) 0.055(2) -0.0098(19) -0.010(2) -0.003(2)
C28 0.078(9) 0.075(7) 0.095(9) -0.002(6) 0.035(9) 0.008(7)
C29 0.072(8) 0.063(6) 0.082(8) 0.033(6) 0.028(7) 0.011(6)
C30 0.065(7) 0.051(7) 0.115(10) 0.044(6) -0.021(9) -0.013(6)
P1 0.0291(13) 0.0336(13) 0.0433(14) 0.0040(10) -0.0003(11) 0.0006(10)
P2 0.0363(17) 0.070(2) 0.065(2) 0.0209(17) 0.0000(17) -0.0029(15)
F1 0.059(4) 0.061(3) 0.043(3) 0.012(2) 0.005(3) 0.009(3)
F2 0.052(3) 0.044(3) 0.114(5) -0.001(3) -0.011(4) -0.020(3)
F3 0.048(3) 0.037(3) 0.085(4) 0.000(3) -0.003(4) 0.014(3)
F4 0.046(3) 0.046(3) 0.072(4) -0.019(3) -0.009(4) 0.014(3)
F5 0.042(3) 0.046(3) 0.082(4) -0.011(3) -0.002(4) -0.010(3)
F6 0.052(4) 0.108(4) 0.046(3) 0.032(3) 0.002(3) 0.000(3)
F7 0.075(5) 0.108(4) 0.075(4) 0.047(4) -0.024(5) -0.028(5)
F8 0.075(5) 0.108(4) 0.075(4) 0.047(4) -0.024(5) -0.028(5)
F9 0.132(13) 0.103(10) 0.096(13) -0.045(9) -0.013(12) -0.027(12)
F10 0.054(9) 0.144(13) 0.133(13) 0.015(11) -0.027(11) -0.040(10)
F11 0.082(13) 0.057(9) 0.110(13) 0.037(9) -0.018(11) -0.031(9)
F12 0.136(13) 0.157(11) 0.097(12) 0.005(10) 0.028(12) 0.009(12)
F7A 0.075(5) 0.108(4) 0.075(4) 0.047(4) -0.024(5) -0.028(5)
F8A 0.075(5) 0.108(4) 0.075(4) 0.047(4) -0.024(5) -0.028(5)
F9A 0.078(9) 0.076(7) 0.122(12) -0.051(8) -0.001(9) 0.006(8)
F10A 0.093(8) 0.065(7) 0.078(8) 0.004(5) -0.031(8) -0.047(7)
F11A 0.058(9) 0.110(10) 0.057(7) 0.030(7) -0.014(7) -0.010(7)
F12A 0.085(8) 0.091(7) 0.125(10) 0.004(7) 0.023(9) 0.017(7)
N1 0.027(4) 0.042(4) 0.028(4) 0.000(3) -0.003(4) 0.003(3)
N2 0.052(5) 0.022(4) 0.054(5) 0.000(3) -0.005(4) 0.007(4)
N3 0.033(4) 0.031(4) 0.028(4) -0.009(3) 0.000(3) -0.007(3)
N4 0.049(5) 0.050(5) 0.055(5) 0.007(4) 0.005(5) 0.000(4)
O1 0.125(8) 0.059(5) 0.115(7) -0.021(4) -0.065(8) -0.004(6)
C16 0.050(2) 0.054(2) 0.055(2) -0.0098(19) -0.010(2) -0.003(2)
C17 0.050(2) 0.054(2) 0.055(2) -0.0098(19) -0.010(2) -0.003(2)
C18 0.099(19) 0.019(11) 0.066(15) 0.007(10) -0.042(16) 0.010(12)
C16A 0.050(2) 0.054(2) 0.055(2) -0.0098(19) -0.010(2) -0.003(2)
C17A 0.050(2) 0.054(2) 0.055(2) -0.0098(19) -0.010(2) -0.003(2)
C18A 0.054(12) 0.043(10) 0.099(14) -0.031(9) 0.021(12) 0.004(9)

loop_
_atom_type_symbol
_atom_type_description
_atom_type_scat_dispersion_real
_atom_type_scat_dispersion_imag
_atom_type_scat_source
C C 0.0033 0.0016 'International Tables Vol C Tables 4.2.6.8 and 6.1.1.4'
H H 0.0000 0.0000 'International Tables Vol C Tables 4.2.6.8 and 6.1.1.4'
N N 0.0061 0.0033 'International Tables Vol C Tables 4.2.6.8 and 6.1.1.4'
O O 0.0106 0.0060 'International Tables Vol C Tables 4.2.6.8 and 6.1.1.4'
F F 0.0171 0.0103 'International Tables Vol C Tables 4.2.6.8 and 6.1.1.4'
P P 0.1023 0.0942 'International Tables Vol C Tables 4.2.6.8 and 6.1.1.4'
S S 0.1246 0.1234 'International Tables Vol C Tables 4.2.6.8 and 6.1.1.4'
Cd Cd -0.8075 1.2024 'International Tables Vol C Tables 4.2.6.8 and 6.1.1.4'

loop_
_geom_angle_atom_site_label_1
_geom_angle_atom_site_label_2
_geom_angle_atom_site_label_3
_geom_angle
_geom_angle_site_symmetry_1
_geom_angle_site_symmetry_3
S1 Cd1 S2 122.01(7) . .
S1 Cd1 S3 118.29(6) . 3_756
S2 Cd1 S3 119.01(6) . 3_756
S1 Cd1 S3 100.44(7) . .
S2 Cd1 S3 89.33(6) . .
S3 Cd1 S3 88.38(6) 3_756 .
S1 Cd1 S2 98.60(7) . 3_656
S2 Cd1 S2 73.67(6) . 3_656
S3 Cd1 S2 89.69(6) 3_756 3_656
S3 Cd1 S2 159.31(6) . 3_656
C1 S1 Cd1 110.5(2) . .
C10 S2 Cd1 115.4(3) . .
C10 S2 Cd1 119.1(3) . 3_656
Cd1 S2 Cd1 106.33(6) . 3_656
C19 S3 Cd1 108.9(2) . 3_756
C19 S3 Cd1 109.1(2) . .
Cd1 S3 Cd1 91.62(6) 3_756 .
C6 C1 C2 116.4(7) . .
C6 C1 S1 124.1(6) . .
C2 C1 S1 119.4(6) . .
C3 C2 C1 123.2(7) . .
C3 C2 H2A 118.4 . .
C1 C2 H2A 118.4 . .
C2 C3 C4 119.6(6) . .
C2 C3 H3A 120.2 . .
C4 C3 H3A 120.2 . .
C5 C4 C3 120.2(7) . .
C5 C4 N1 120.4(7) . .
C3 C4 N1 119.4(6) . .
C4 C5 C6 117.0(8) . .
C4 C5 H5A 121.5 . .
C6 C5 H5A 121.5 . .
C1 C6 C5 123.3(8) . .
C1 C6 H6A 118.3 . .
C5 C6 H6A 118.3 . .
N1 C7 H7A 109.5 . .
N1 C7 H7B 109.5 . .
H7A C7 H7B 109.5 . .
N1 C7 H7C 109.5 . .
H7A C7 H7C 109.5 . .
H7B C7 H7C 109.5 . .
N1 C8 H8A 109.5 . .
N1 C8 H8B 109.5 . .
H8A C8 H8B 109.5 . .
N1 C8 H8C 109.5 . .
H8A C8 H8C 109.5 . .
H8B C8 H8C 109.5 . .
N1 C9 H9A 109.5 . .
N1 C9 H9B 109.5 . .
H9A C9 H9B 109.5 . .
N1 C9 H9C 109.5 . .
H9A C9 H9C 109.5 . .
H9B C9 H9C 109.5 . .
C15 C10 C11 118.3(6) . .
C15 C10 S2 117.7(6) . .
C11 C10 S2 124.0(6) . .
C10 C11 C12 122.3(7) . .
C10 C11 H11A 118.9 . .
C12 C11 H11A 118.9 . .
C13 C12 C11 117.8(7) . .
C13 C12 H12A 121.1 . .
C11 C12 H12A 121.1 . .
C12 C13 C14 122.0(7) . .
C12 C13 N2 119.7(7) . .
C14 C13 N2 118.3(7) . .
C15 C14 C13 118.7(7) . .
C15 C14 H14A 120.6 . .
C13 C14 H14A 120.6 . .
C10 C15 C14 120.7(8) . .
C10 C15 H15A 119.6 . .
C14 C15 H15A 119.6 . .
C20 C19 C24 117.7(7) . .
C20 C19 S3 123.2(5) . .
C24 C19 S3 119.1(6) . .
C19 C20 C21 121.5(6) . .
C19 C20 H20A 119.3 . .
C21 C20 H20A 119.3 . .
C22 C21 C20 118.8(7) . .
C22 C21 H21A 120.6 . .
C20 C21 H21A 120.6 . .
C21 C22 C23 120.6(7) . .
C21 C22 N3 118.2(7) . .
C23 C22 N3 121.0(6) . .
C24 C23 C22 120.1(7) . .
C24 C23 H23A 120.0 . .
C22 C23 H23A 120.0 . .
C23 C24 C19 121.2(8) . .
C23 C24 H24A 119.4 . .
C19 C24 H24A 119.4 . .
N3 C25 H25A 109.5 . .
N3 C25 H25B 109.5 . .
H25A C25 H25B 109.5 . .
N3 C25 H25C 109.5 . .
H25A C25 H25C 109.5 . .
H25B C25 H25C 109.5 . .
N3 C26 H26A 109.5 . .
N3 C26 H26B 109.5 . .
H26A C26 H26B 109.5 . .
N3 C26 H26C 109.5 . .
H26A C26 H26C 109.5 . .
H26B C26 H26C 109.5 . .
N3 C27 H27A 109.5 . .
N3 C27 H27B 109.5 . .
H27A C27 H27B 109.5 . .
N3 C27 H27C 109.5 . .
H27A C27 H27C 109.5 . .
H27B C27 H27C 109.5 . .
N4 C28 H28A 109.5 . .
N4 C28 H28B 109.5 . .
H28A C28 H28B 109.5 . .
N4 C28 H28C 109.5 . .
H28A C28 H28C 109.5 . .
H28B C28 H28C 109.5 . .
N4 C29 H29A 109.5 . .
N4 C29 H29B 109.5 . .
H29A C29 H29B 109.5 . .
N4 C29 H29C 109.5 . .
H29A C29 H29C 109.5 . .
H29B C29 H29C 109.5 . .
O1 C30 N4 124.9(11) . .
O1 C30 H30A 117.6 . .
N4 C30 H30A 117.6 . .
F1 P1 F5 91.5(3) . .
F1 P1 F3 90.1(3) . .
F5 P1 F3 90.1(3) . .
F1 P1 F6 179.9(4) . .
F5 P1 F6 88.7(3) . .
F3 P1 F6 89.9(3) . .
F1 P1 F2 90.5(3) . .
F5 P1 F2 178.0(3) . .
F3 P1 F2 89.7(3) . .
F6 P1 F2 89.4(3) . .
F1 P1 F4 90.4(3) . .
F5 P1 F4 90.1(3) . .
F3 P1 F4 179.5(4) . .
F6 P1 F4 89.6(3) . .
F2 P1 F4 90.1(3) . .
F9 P2 F12A 143.2(12) . .
F9 P2 F8A 103.0(14) . .
F12A P2 F8A 95.0(11) . .
F9 P2 F7A 116.2(13) . .
F12A P2 F7A 93.9(9) . .
F8A P2 F7A 93.8(7) . .
F9 P2 F8 104.9(17) . .
F12A P2 F8 101.4(14) . .
F7A P2 F8 78.2(9) . .
F12A P2 F9A 179.5(8) . .
F8A P2 F9A 85.0(11) . .
F7A P2 F9A 85.6(9) . .
F8 P2 F9A 78.4(14) . .
F9 P2 F11 95.3(13) . .
F12A P2 F11 63.0(9) . .
F8A P2 F11 158.0(14) . .
F7A P2 F11 88.8(11) . .
F8 P2 F11 159.2(16) . .
F9A P2 F11 117.0(11) . .
F9 P2 F10 102.9(14) . .
F12A P2 F10 50.0(9) . .
F8A P2 F10 77.6(10) . .
F7A P2 F10 140.9(12) . .
F8 P2 F10 93.3(13) . .
F9A P2 F10 130.5(11) . .
F11 P2 F10 86.6(13) . .
F9 P2 F7 97.0(14) . .
F12A P2 F7 108.5(12) . .
F8A P2 F7 106.2(9) . .
F8 P2 F7 89.6(10) . .
F9A P2 F7 71.0(11) . .
F11 P2 F7 83.2(12) . .
F10 P2 F7 158.4(15) . .
F9 P2 F10A 55.1(11) . .
F12A P2 F10A 95.5(8) . .
F8A P2 F10A 85.2(7) . .
F7A P2 F10A 170.6(9) . .
F8 P2 F10A 99.8(10) . .
F9A P2 F10A 85.0(7) . .
F11 P2 F10A 95.6(10) . .
F10 P2 F10A 48.0(9) . .
F7 P2 F10A 151.9(12) . .
F9 P2 F11A 68.6(11) . .
F12A P2 F11A 91.2(7) . .
F8A P2 F11A 171.5(10) . .
F7A P2 F11A 91.6(7) . .
F8 P2 F11A 164.2(11) . .
F9A P2 F11A 88.9(8) . .
F10 P2 F11A 102.2(11) . .
F7 P2 F11A 77.2(9) . .
F10A P2 F11A 88.3(7) . .
F9 P2 F12 175.4(15) . .
F8A P2 F12 76.2(13) . .
F7A P2 F12 59.4(12) . .
F8 P2 F12 73.0(15) . .
F9A P2 F12 138.3(11) . .
F11 P2 F12 86.4(11) . .
F10 P2 F12 81.5(14) . .
F7 P2 F12 78.9(15) . .
F10A P2 F12 129.1(13) . .
F11A P2 F12 112.2(10) . .
C7 N1 C8 107.5(7) . .
C7 N1 C9 107.8(6) . .
C8 N1 C9 108.2(6) . .
C7 N1 C4 109.8(6) . .
C8 N1 C4 113.6(5) . .
C9 N1 C4 109.8(6) . .
C18 N2 C18A 45.7(16) . .
C18 N2 C16A 132.1(11) . .
C18A N2 C16A 113.2(11) . .
C18 N2 C17 123.0(16) . .
C18A N2 C17 142.4(12) . .
C18 N2 C16 105.5(16) . .
C18A N2 C16 62.4(12) . .
C16A N2 C16 59.4(11) . .
C17 N2 C16 100.5(15) . .
C18 N2 C17A 61.4(15) . .
C18A N2 C17A 106.6(12) . .
C16A N2 C17A 107.4(10) . .
C17 N2 C17A 70.7(12) . .
C16 N2 C17A 149.9(13) . .
C18 N2 C13 113.0(10) . .
C18A N2 C13 110.6(8) . .
C16A N2 C13 114.8(8) . .
C17 N2 C13 106.3(9) . .
C16 N2 C13 106.7(11) . .
C17A N2 C13 103.5(8) . .
C27 N3 C26 109.4(7) . .
C27 N3 C22 114.3(6) . .
C26 N3 C22 111.4(6) . .
C27 N3 C25 106.3(6) . .
C26 N3 C25 106.1(6) . .
C22 N3 C25 108.8(6) . .
C30 N4 C29 119.5(9) . .
C30 N4 C28 120.8(9) . .
C29 N4 C28 119.0(8) . .
N2 C16 H16A 109.5 . .
N2 C16 H16B 109.5 . .
H16A C16 H16B 109.5 . .
N2 C16 H16C 109.5 . .
H16A C16 H16C 109.5 . .
H16B C16 H16C 109.5 . .
N2 C17 H17A 109.5 . .
N2 C17 H17B 109.5 . .
H17A C17 H17B 109.5 . .
N2 C17 H17C 109.5 . .
H17A C17 H17C 109.5 . .
H17B C17 H17C 109.5 . .
N2 C18 H18A 109.4 . .
N2 C18 H18B 109.5 . .
H18A C18 H18B 109.5 . .
N2 C18 H18C 109.5 . .
H18A C18 H18C 109.5 . .
H18B C18 H18C 109.5 . .
N2 C16A H16D 109.5 . .
N2 C16A H16E 109.5 . .
H16D C16A H16E 109.5 . .
N2 C16A H16F 109.5 . .
H16D C16A H16F 109.5 . .
H16E C16A H16F 109.5 . .
N2 C17A H17D 109.5 . .
N2 C17A H17E 109.4 . .
H17D C17A H17E 109.5 . .
N2 C17A H17F 109.5 . .
H17D C17A H17F 109.5 . .
H17E C17A H17F 109.5 . .
N2 C18A H18D 109.5 . .
N2 C18A H18E 109.4 . .
H18D C18A H18E 109.5 . .
N2 C18A H18F 109.5 . .
H18D C18A H18F 109.5 . .
H18E C18A H18F 109.5 . .

loop_
_geom_bond_atom_site_label_1
_geom_bond_atom_site_label_2
_geom_bond_distance
_geom_bond_site_symmetry_2
Cd1 S1 2.510(2) .
Cd1 S2 2.5497(19) .
Cd1 S3 2.5658(19) 3_756
Cd1 S3 2.798(2) .
Cd1 S2 2.8589(19) 3_656
S1 C1 1.751(7) .
S2 C10 1.767(6) .
S2 Cd1 2.8589(19) 3_656
S3 C19 1.780(7) .
S3 Cd1 2.5658(19) 3_756
C1 C6 1.368(11) .
C1 C2 1.370(9) .
C2 C3 1.362(11) .
C2 H2A 0.9500 .
C3 C4 1.397(10) .
C3 H3A 0.9500 .
C4 C5 1.374(9) .
C4 N1 1.507(9) .
C5 C6 1.425(12) .
C5 H5A 0.9500 .
C6 H6A 0.9500 .
C7 N1 1.486(9) .
C7 H7A 0.9800 .
C7 H7B 0.9800 .
C7 H7C 0.9800 .
C8 N1 1.513(10) .
C8 H8A 0.9800 .
C8 H8B 0.9800 .
C8 H8C 0.9800 .
C9 N1 1.514(9) .
C9 H9A 0.9800 .
C9 H9B 0.9800 .
C9 H9C 0.9800 .
C10 C15 1.388(11) .
C10 C11 1.385(9) .
C11 C12 1.393(8) .
C11 H11A 0.9500 .
C12 C13 1.355(10) .
C12 H12A 0.9500 .
C13 C14 1.403(10) .
C13 N2 1.539(9) .
C14 C15 1.381(9) .
C14 H14A 0.9500 .
C15 H15A 0.9500 .
C19 C20 1.353(9) .
C19 C24 1.391(9) .
C20 C21 1.406(9) .
C20 H20A 0.9500 .
C21 C22 1.358(9) .
C21 H21A 0.9500 .
C22 C23 1.361(10) .
C22 N3 1.500(8) .
C23 C24 1.363(10) .
C23 H23A 0.9500 .
C24 H24A 0.9500 .
C25 N3 1.530(11) .
C25 H25A 0.9800 .
C25 H25B 0.9800 .
C25 H25C 0.9800 .
C26 N3 1.464(11) .
C26 H26A 0.9800 .
C26 H26B 0.9800 .
C26 H26C 0.9800 .
C27 N3 1.459(9) .
C27 H27A 0.9800 .
C27 H27B 0.9800 .
C27 H27C 0.9800 .
C28 N4 1.423(10) .
C28 H28A 0.9800 .
C28 H28B 0.9800 .
C28 H28C 0.9800 .
C29 N4 1.403(11) .
C29 H29A 0.9800 .
C29 H29B 0.9800 .
C29 H29C 0.9800 .
C30 O1 1.236(12) .
C30 N4 1.331(10) .
C30 H30A 0.9500 .
P1 F1 1.572(5) .
P1 F5 1.588(5) .
P1 F3 1.593(6) .
P1 F6 1.598(5) .
P1 F2 1.594(6) .
P1 F4 1.603(5) .
P2 F9 1.529(13) .
P2 F12A 1.534(10) .
P2 F8A 1.547(9) .
P2 F7A 1.553(11) .
P2 F8 1.579(12) .
P2 F9A 1.572(10) .
P2 F11 1.587(12) .
P2 F10 1.580(13) .
P2 F7 1.584(13) .
P2 F10A 1.596(9) .
P2 F11A 1.609(9) .
P2 F12 1.617(12) .
N2 C18 1.470(14) .
N2 C18A 1.478(12) .
N2 C16A 1.479(11) .
N2 C17 1.509(13) .
N2 C16 1.539(14) .
N2 C17A 1.552(13) .
C16 H16A 0.9800 .
C16 H16B 0.9800 .
C16 H16C 0.9800 .
C17 H17A 0.9800 .
C17 H17B 0.9800 .
C17 H17C 0.9800 .
C18 H18A 0.9800 .
C18 H18B 0.9800 .
C18 H18C 0.9800 .
C16A H16D 0.9800 .
C16A H16E 0.9800 .
C16A H16F 0.9800 .
C17A H17D 0.9800 .
C17A H17E 0.9800 .
C17A H17F 0.9800 .
C18A H18D 0.9800 .
C18A H18E 0.9800 .
C18A H18F 0.9800 .

loop_
_geom_hbond_atom_site_label_D
_geom_hbond_atom_site_label_H
_geom_hbond_atom_site_label_A
_geom_hbond_distance_DH
_geom_hbond_distance_HA
_geom_hbond_distance_DA
_geom_hbond_angle_DHA
_geom_hbond_site_symmetry_A
C3 H3A F4 0.95 2.54 3.213(9) 128.3 .
C25 H25B F6 0.98 2.39 3.351(11) 167.9 .
C29 H29A O1 0.98 2.30 2.742(11) 106.1 .
C6 H6A S3 0.95 2.75 3.698(9) 175.5 3_756
C20 H20A S2 0.95 2.79 3.717(7) 164.2 3_756
C16A H16F F3 0.98 2.46 3.389(15) 158.5 4_565
C17A H17E F10A 0.98 2.50 3.47(2) 170.4 4_666
C23 H23A F7A 0.95 2.58 3.524(17) 174.0 4_666
C25 H25C F7A 0.98 2.34 3.308(17) 170.8 4_666
C18A H18D F11A 0.98 2.53 3.48(3) 162.8 4_566
C21 H21A S1 0.95 2.79 3.498(8) 132.4 1_655
C28 H28B F9A 0.98 2.52 3.146(18) 121.7 1_455
